data_7114021
loop_
_publ_author_name
'Sun, Xian-Ru'
'Liang, Jiang-Lin'
'Che, Chi-Ming'
'Zhu, Nianyong'
'Zhang, X. X.'
'Gao, Song'

_publ_section_title
;
 1-D polymer containing the [Ru???N???Ru] ??-nitrido moiety: crystal
 structure and magnetic properties of {[Cu(en)2]3[Ru2N(CN)10]??ClO4}n (en
 = 1,2-diaminoethane)Electronic supplementary information (ESI) available:
 field dependence of magnetisation for cluster 1 and polymer 2. See
 http://www.rsc.org/suppdata/cc/b2/b205534c/
;
_journal_issue 18
_journal_name_full 'Chemical Communications'
_journal_page_first 2090
_journal_paper_doi 10.1039/b205534c
_journal_year 2002
_chemical_formula_moiety 'C50 H160 Cu5 N42 O30 Ru4'
_chemical_formula_sum 'C50 H160 Cu5 N42 O30 Ru4'
_chemical_formula_weight 2552.09
_chemical_name_systematic
;
?
;
_space_group_IT_number 61
_symmetry_cell_setting orthorhombic
_symmetry_space_group_name_Hall '-P 2ac 2ab'
_symmetry_space_group_name_H-M 'P b c a'
_atom_sites_solution_hydrogens geom
_atom_sites_solution_primary direct
_atom_sites_solution_secondary difmap
_audit_creation_method SHELXL-97
_cell_angle_alpha 90.00
_cell_angle_beta 90.00
_cell_angle_gamma 90.00
_cell_formula_units_Z 4
_cell_length_a 29.462(6)
_cell_length_b 12.660(2)
_cell_length_c 30.697(6)
_cell_measurement_reflns_used 0
_cell_measurement_temperature 293(2)
_cell_measurement_theta_max 0
_cell_measurement_theta_min 0
_cell_volume 11450(4)
_computing_molecular_graphics 'Ortep-3 for Windows (Farrugia, 1997)'
_computing_publication_material 'WinGX publication routines (Farrugia, 1999)'
_computing_structure_refinement 'SHELXL-97 (Sheldrick, 1997)'
_computing_structure_solution 'SHELXS-97 (Sheldrick, 1997)'
_diffrn_ambient_temperature 293(2)
_diffrn_measured_fraction_theta_full 0.806
_diffrn_measured_fraction_theta_max 0.806
_diffrn_measurement_device_type 'Marresearch Imaging Plate mar300'
_diffrn_measurement_method Oscillation
_diffrn_radiation_monochromator graphite
_diffrn_radiation_source 'fine-focus sealed tube'
_diffrn_radiation_type MoK\a
_diffrn_radiation_wavelength 0.71069
_diffrn_reflns_av_R_equivalents 0.0794
_diffrn_reflns_av_sigmaI/netI 0.1295
_diffrn_reflns_limit_h_max 35
_diffrn_reflns_limit_h_min -35
_diffrn_reflns_limit_k_max 13
_diffrn_reflns_limit_k_min -14
_diffrn_reflns_limit_l_max 35
_diffrn_reflns_limit_l_min -31
_diffrn_reflns_number 34230
_diffrn_reflns_theta_full 25.59
_diffrn_reflns_theta_max 25.59
_diffrn_reflns_theta_min 1.38
_exptl_absorpt_coefficient_mu 1.499
_exptl_absorpt_correction_type none
_exptl_crystal_colour 'dark purple'
_exptl_crystal_density_diffrn 1.457
_exptl_crystal_density_method 'not measured'
_exptl_crystal_description prism
_exptl_crystal_F_000 5100
_exptl_crystal_size_max 0.5
_exptl_crystal_size_mid 0.25
_exptl_crystal_size_min 0.06
_refine_diff_density_max 1.151
_refine_diff_density_min -0.718
_refine_diff_density_rms 0.188
_refine_ls_extinction_method none
_refine_ls_goodness_of_fit_ref 0.914
_refine_ls_hydrogen_treatment mixed
_refine_ls_matrix_type full
_refine_ls_number_parameters 517
_refine_ls_number_reflns 8684
_refine_ls_number_restraints 0
_refine_ls_restrained_S_all 0.914
_refine_ls_R_factor_all 0.1145
_refine_ls_R_factor_gt 0.0556
_refine_ls_shift/su_max 0.001
_refine_ls_shift/su_mean 0.000
_refine_ls_structure_factor_coef Fsqd
_refine_ls_weighting_details 'calc w=1/[\s^2^(Fo^2^)+(0.0856P)^2^+0.0000P] where P=(Fo^2^+2Fc^2^)/3'
_refine_ls_weighting_scheme calc
_refine_ls_wR_factor_gt 0.1487
_refine_ls_wR_factor_ref 0.1691
_reflns_number_gt 4549
_reflns_number_total 8684
_reflns_threshold_expression >2sigma(I)
_cod_data_source_file b205534c.txt
_cod_data_source_block mar394a
_cod_database_code 7114021

loop_
_symmetry_equiv_pos_as_xyz
'x, y, z'
'-x+1/2, -y, z+1/2'
'x+1/2, -y+1/2, -z'
'-x, y+1/2, -z+1/2'
'-x, -y, -z'
'x-1/2, y, -z-1/2'
'-x-1/2, y-1/2, z'
'x, -y-1/2, z-1/2'

loop_
_atom_site_label
_atom_site_type_symbol
_atom_site_fract_x
_atom_site_fract_y
_atom_site_fract_z
_atom_site_U_iso_or_equiv
_atom_site_adp_type
_atom_site_occupancy
_atom_site_symmetry_multiplicity
_atom_site_calc_flag
_atom_site_refinement_flags
Ru1 Ru 0.09150(2) 0.49183(4) 0.65279(2) 0.0425(2) Uani 1 1 d .
Ru2 Ru 0.11855(2) 0.76051(4) 0.63591(3) 0.0463(2) Uani 1 1 d .
Cu1 Cu -0.01629(4) 0.64232(7) 0.77674(4) 0.0583(3) Uani 1 1 d .
Cu2 Cu 0.0000 0.5000 0.5000 0.0614(5) Uani 1 2 d S
Cu3 Cu 0.27670(4) 0.61269(8) 0.58706(5) 0.0794(5) Uani 1 1 d .
N1 N 0.0106(3) 0.5412(6) 0.7205(3) 0.073(3) Uani 1 1 d .
N2 N 0.0182(3) 0.5059(6) 0.5768(3) 0.088(3) Uani 1 1 d .
N3 N 0.1696(3) 0.4136(5) 0.5870(3) 0.062(2) Uani 1 1 d .
N4 N 0.1507(3) 0.4349(7) 0.7377(3) 0.085(3) Uani 1 1 d .
N5 N 0.0646(3) 0.2414(6) 0.6528(3) 0.091(3) Uani 1 1 d .
N6 N 0.2139(3) 0.7139(6) 0.5887(3) 0.070(2) Uani 1 1 d .
N7 N 0.1766(3) 0.8093(7) 0.7213(4) 0.085(3) Uani 1 1 d .
N8 N 0.0264(3) 0.8340(5) 0.6822(3) 0.068(2) Uani 1 1 d .
N9 N 0.0683(3) 0.7663(6) 0.5454(4) 0.088(3) Uani 1 1 d .
N10 N 0.1293(3) 1.0114(6) 0.6149(4) 0.095(3) Uani 1 1 d .
N11 N 0.10710(19) 0.6265(4) 0.6462(2) 0.0436(18) Uani 1 1 d .
N12 N 0.0144(3) 0.5578(5) 0.8252(3) 0.070(2) Uani 1 1 d .
N13 N 0.0351(3) 0.7524(5) 0.7802(3) 0.074(2) Uani 1 1 d .
N14 N -0.0737(2) 0.5520(5) 0.7840(3) 0.066(2) Uani 1 1 d .
N15 N -0.0513(3) 0.7498(5) 0.7398(3) 0.067(2) Uani 1 1 d .
N16 N 0.0282(3) 0.3517(5) 0.4936(3) 0.079(3) Uani 1 1 d .
N17 N 0.0592(3) 0.5765(6) 0.4823(3) 0.082(3) Uani 1 1 d .
N18 N 0.2540(4) 0.5101(8) 0.5416(4) 0.115(4) Uani 1 1 d .
N19 N 0.3125(3) 0.6930(7) 0.5411(4) 0.086(3) Uani 1 1 d .
N20 N 0.2595(3) 0.5023(6) 0.6332(4) 0.082(3) Uani 1 1 d .
N21 N 0.3094(3) 0.6969(5) 0.6340(4) 0.077(3) Uani 1 1 d .
C1 C 0.0390(3) 0.5219(6) 0.6960(3) 0.052(2) Uani 1 1 d .
C2 C 0.0454(3) 0.5020(6) 0.6037(4) 0.056(2) Uani 1 1 d .
C3 C 0.1419(3) 0.4435(6) 0.6108(3) 0.046(2) Uani 1 1 d .
C4 C 0.1309(3) 0.4571(6) 0.7065(4) 0.057(3) Uani 1 1 d .
C5 C 0.0730(3) 0.3279(7) 0.6533(3) 0.059(3) Uani 1 1 d .
C6 C 0.1791(3) 0.7319(6) 0.6048(3) 0.055(2) Uani 1 1 d .
C7 C 0.1550(3) 0.7889(6) 0.6907(4) 0.059(3) Uani 1 1 d .
C8 C 0.0597(3) 0.8044(6) 0.6659(3) 0.055(3) Uani 1 1 d .
C9 C 0.0867(3) 0.7609(6) 0.5776(4) 0.059(3) Uani 1 1 d .
C10 C 0.1275(3) 0.9233(7) 0.6225(3) 0.062(3) Uani 1 1 d .
C11 C 0.0635(4) 0.5363(8) 0.8208(4) 0.093(4) Uani 1 1 d .
H11A H 0.0686 0.4966 0.7943 0.111 Uiso 1 1 calc R
H11B H 0.0732 0.4929 0.8451 0.111 Uiso 1 1 calc R
C12 C 0.0921(4) 0.6363(9) 0.8197(4) 0.093(4) Uani 1 1 d .
H12A H 0.0870 0.6752 0.8465 0.111 Uiso 1 1 calc R
H12B H 0.1238 0.6163 0.8190 0.111 Uiso 1 1 calc R
C13 C 0.0826(4) 0.7076(9) 0.7821(4) 0.100(4) Uani 1 1 d .
H13A H 0.0883 0.6689 0.7554 0.120 Uiso 1 1 calc R
H13B H 0.1040 0.7660 0.7831 0.120 Uiso 1 1 calc R
C14 C -0.1028(3) 0.5358(7) 0.7442(4) 0.083(3) Uani 1 1 d .
H14A H -0.0851 0.5004 0.7219 0.099 Uiso 1 1 calc R
H14B H -0.1281 0.4904 0.7517 0.099 Uiso 1 1 calc R
C15 C -0.1203(4) 0.6366(9) 0.7266(4) 0.096(4) Uani 1 1 d .
H15A H -0.1364 0.6736 0.7496 0.115 Uiso 1 1 calc R
H15B H -0.1419 0.6212 0.7037 0.115 Uiso 1 1 calc R
C16 C -0.0836(4) 0.7091(9) 0.7085(4) 0.095(4) Uani 1 1 d .
H16A H -0.0670 0.6707 0.6863 0.115 Uiso 1 1 calc R
H16B H -0.0983 0.7685 0.6944 0.115 Uiso 1 1 calc R
C17 C 0.0782(5) 0.3441(9) 0.5017(5) 0.120(5) Uani 1 1 d .
H17A H 0.0835 0.3546 0.5326 0.144 Uiso 1 1 calc R
H17B H 0.0879 0.2729 0.4946 0.144 Uiso 1 1 calc R
C18 C 0.1073(4) 0.4188(13) 0.4774(6) 0.136(6) Uani 1 1 d .
H18A H 0.1387 0.3973 0.4807 0.164 Uiso 1 1 calc R
H18B H 0.0997 0.4144 0.4467 0.164 Uiso 1 1 calc R
C19 C 0.1028(4) 0.5266(10) 0.4913(6) 0.129(6) Uani 1 1 d .
H19A H 0.1264 0.5678 0.4772 0.155 Uiso 1 1 calc R
H19B H 0.1083 0.5296 0.5224 0.155 Uiso 1 1 calc R
C20 C 0.2361(5) 0.5568(12) 0.5012(5) 0.134(6) Uani 1 1 d .
H20A H 0.2102 0.6010 0.5084 0.160 Uiso 1 1 calc R
H20B H 0.2253 0.5004 0.4825 0.160 Uiso 1 1 calc R
C21 C 0.2709(4) 0.6234(10) 0.4758(5) 0.124(5) Uani 1 1 d .
H21A H 0.2962 0.5788 0.4676 0.149 Uiso 1 1 calc R
H21B H 0.2568 0.6494 0.4493 0.149 Uiso 1 1 calc R
C22 C 0.2885(5) 0.7162(9) 0.5018(5) 0.123(5) Uani 1 1 d .
H22A H 0.3085 0.7569 0.4831 0.148 Uiso 1 1 calc R
H22B H 0.2629 0.7611 0.5091 0.148 Uiso 1 1 calc R
C23 C 0.2440(4) 0.5382(9) 0.6746(5) 0.101(4) Uani 1 1 d .
H23A H 0.2374 0.4774 0.6927 0.122 Uiso 1 1 calc R
H23B H 0.2160 0.5772 0.6706 0.122 Uiso 1 1 calc R
C24 C 0.2780(4) 0.6086(8) 0.6983(5) 0.101(4) Uani 1 1 d .
H24A H 0.2665 0.6237 0.7273 0.122 Uiso 1 1 calc R
H24B H 0.3063 0.5702 0.7017 0.122 Uiso 1 1 calc R
C25 C 0.2875(4) 0.7107(7) 0.6757(4) 0.084(4) Uani 1 1 d .
H25A H 0.2592 0.7483 0.6715 0.101 Uiso 1 1 calc R
H25B H 0.3068 0.7539 0.6941 0.101 Uiso 1 1 calc R
O1 O 0.2138(3) 0.8227(8) 0.8060(4) 0.150(4) Uiso 1 1 d .
O2 O 0.2213(5) 0.6267(9) 0.8543(5) 0.205(6) Uiso 1 1 d .
O3 O 0.0563(3) 0.8929(7) 0.8644(3) 0.132(3) Uiso 1 1 d .
O4 O 0.1995(4) 0.4205(8) 0.8164(4) 0.162(4) Uiso 1 1 d .
O5 O 0.1532(4) 0.5876(8) 0.3700(4) 0.154(4) Uiso 1 1 d .
O6 O 0.1943(4) 0.3932(9) 0.3942(4) 0.183(5) Uiso 1 1 d .
O7 O 0.3310(4) 0.3709(8) 0.5068(4) 0.173(4) Uiso 1 1 d .
O8 O 0.3311(5) 0.2843(12) 0.4232(6) 0.247(7) Uiso 1 1 d .
O9 O 0.1472(5) 0.1938(13) 0.3875(5) 0.237(7) Uiso 1 1 d .
O10 O 0.0191(6) 0.7291(12) 0.9218(6) 0.259(7) Uiso 1 1 d .
O11 O 0.3870(7) 0.5611(16) 0.4953(7) 0.300(9) Uiso 1 1 d .
O12 O 0.0395(9) 0.2264(18) 0.4006(8) 0.387(13) Uiso 1 1 d .
O13 O -0.0459(7) 0.6211(14) 0.9309(7) 0.310(9) Uiso 1 1 d .
O14 O 0.0857(9) 0.645(2) 0.9564(10) 0.448(16) Uiso 1 1 d .
O15 O -0.0032(8) 0.942(2) 0.5490(9) 0.381(12) Uiso 1 1 d .

loop_
_atom_site_aniso_label
_atom_site_aniso_U_11
_atom_site_aniso_U_22
_atom_site_aniso_U_33
_atom_site_aniso_U_23
_atom_site_aniso_U_13
_atom_site_aniso_U_12
Ru1 0.0392(4) 0.0318(3) 0.0566(5) -0.0024(3) 0.0020(3) 0.0013(3)
Ru2 0.0391(4) 0.0318(3) 0.0679(6) -0.0052(3) 0.0032(4) -0.0009(3)
Cu1 0.0603(7) 0.0439(6) 0.0706(9) 0.0005(5) 0.0105(6) -0.0026(5)
Cu2 0.0512(9) 0.0564(9) 0.0767(13) 0.0016(8) -0.0059(9) 0.0031(7)
Cu3 0.0498(7) 0.0492(6) 0.1391(14) -0.0215(7) 0.0236(8) -0.0108(5)
N1 0.068(6) 0.073(5) 0.077(7) -0.013(4) 0.026(5) -0.001(4)
N2 0.082(7) 0.069(5) 0.112(9) 0.014(5) -0.041(6) -0.006(5)
N3 0.049(5) 0.046(4) 0.092(7) -0.006(4) 0.009(5) -0.002(3)
N4 0.069(6) 0.103(7) 0.085(8) 0.005(6) -0.015(6) 0.011(5)
N5 0.131(8) 0.033(4) 0.109(8) -0.004(4) 0.022(6) -0.019(4)
N6 0.055(5) 0.071(5) 0.085(7) -0.007(4) 0.009(5) 0.002(4)
N7 0.063(6) 0.089(6) 0.103(9) -0.015(6) -0.006(6) 0.001(5)
N8 0.069(6) 0.042(4) 0.094(7) -0.004(4) 0.015(5) 0.005(4)
N9 0.113(8) 0.060(5) 0.090(8) -0.004(5) -0.018(7) -0.011(5)
N10 0.069(6) 0.053(5) 0.163(11) 0.008(5) 0.000(6) -0.009(4)
N11 0.035(4) 0.033(3) 0.063(6) -0.009(3) 0.001(3) 0.004(2)
N12 0.066(6) 0.056(4) 0.086(7) 0.007(4) -0.002(5) 0.000(4)
N13 0.056(5) 0.065(5) 0.100(7) -0.001(4) 0.002(5) -0.013(4)
N14 0.054(5) 0.052(4) 0.094(7) 0.018(4) 0.008(5) -0.002(3)
N15 0.058(5) 0.053(4) 0.090(7) 0.010(4) -0.001(5) 0.004(4)
N16 0.062(5) 0.060(5) 0.114(8) -0.006(5) -0.014(5) 0.013(4)
N17 0.043(5) 0.101(6) 0.103(8) 0.007(5) -0.008(5) -0.010(4)
N18 0.118(9) 0.090(7) 0.137(11) -0.036(7) 0.044(8) -0.055(6)
N19 0.067(6) 0.081(6) 0.111(9) -0.020(6) 0.020(6) -0.017(5)
N20 0.063(6) 0.050(5) 0.133(9) -0.003(5) -0.006(6) -0.005(4)
N21 0.053(5) 0.050(4) 0.129(9) 0.000(5) -0.008(6) -0.011(4)
C1 0.056(6) 0.040(4) 0.059(7) -0.006(4) -0.009(5) 0.000(4)
C2 0.048(5) 0.046(5) 0.073(8) 0.006(5) 0.004(5) -0.006(4)
C3 0.045(5) 0.037(4) 0.055(7) 0.001(4) -0.002(5) 0.001(4)
C4 0.036(5) 0.052(5) 0.085(9) -0.009(5) 0.009(5) 0.003(4)
C5 0.066(6) 0.050(5) 0.061(7) 0.003(4) 0.017(5) -0.002(4)
C6 0.051(6) 0.043(5) 0.071(8) -0.004(4) -0.006(5) 0.001(4)
C7 0.038(5) 0.055(5) 0.084(9) -0.014(5) -0.001(5) 0.000(4)
C8 0.064(6) 0.027(4) 0.075(8) -0.004(4) -0.002(6) -0.001(4)
C9 0.059(6) 0.040(5) 0.078(8) -0.005(5) -0.004(6) -0.005(4)
C10 0.057(6) 0.040(5) 0.088(9) -0.003(5) 0.004(5) -0.006(4)
C11 0.095(9) 0.072(7) 0.112(11) -0.011(6) -0.009(8) 0.007(6)
C12 0.071(8) 0.094(8) 0.113(11) -0.005(8) -0.013(7) 0.007(6)
C13 0.088(9) 0.107(9) 0.104(11) -0.016(8) 0.018(8) -0.049(7)
C14 0.067(7) 0.059(6) 0.123(11) 0.000(6) 0.003(7) -0.012(5)
C15 0.068(7) 0.098(8) 0.121(12) 0.017(7) -0.012(7) -0.019(6)
C16 0.084(9) 0.101(8) 0.102(11) 0.042(7) 0.003(8) 0.007(6)
C17 0.118(11) 0.080(8) 0.163(15) 0.006(9) -0.011(11) 0.032(7)
C18 0.084(10) 0.143(13) 0.182(18) -0.027(12) 0.035(10) 0.036(9)
C19 0.064(9) 0.120(11) 0.204(18) 0.010(11) 0.001(10) -0.004(7)
C20 0.112(12) 0.129(12) 0.160(18) -0.069(12) 0.029(12) -0.051(9)
C21 0.109(11) 0.132(11) 0.132(14) -0.023(9) 0.027(9) -0.041(9)
C22 0.123(12) 0.091(9) 0.156(16) -0.027(10) 0.053(11) -0.042(8)
C23 0.074(8) 0.080(8) 0.150(14) 0.033(8) -0.020(9) -0.030(6)
C24 0.082(8) 0.083(8) 0.139(13) 0.020(7) -0.013(8) -0.001(6)
C25 0.074(8) 0.055(6) 0.123(12) -0.014(6) -0.023(8) 0.000(5)

loop_
_atom_type_symbol
_atom_type_description
_atom_type_scat_dispersion_real
_atom_type_scat_dispersion_imag
_atom_type_scat_source
Ru Ru -1.2594 0.8363 'International Tables Vol C Tables 4.2.6.8 and 6.1.1.4'
Cu Cu 0.3201 1.2651 'International Tables Vol C Tables 4.2.6.8 and 6.1.1.4'
N N 0.0061 0.0033 'International Tables Vol C Tables 4.2.6.8 and 6.1.1.4'
C C 0.0033 0.0016 'International Tables Vol C Tables 4.2.6.8 and 6.1.1.4'
H H 0.0000 0.0000 'International Tables Vol C Tables 4.2.6.8 and 6.1.1.4'
O O 0.0106 0.0060 'International Tables Vol C Tables 4.2.6.8 and 6.1.1.4'

loop_
_geom_angle_atom_site_label_1
_geom_angle_atom_site_label_2
_geom_angle_atom_site_label_3
_geom_angle
_geom_angle_site_symmetry_1
_geom_angle_site_symmetry_3
N11 Ru1 C2 91.6(3) . .
N11 Ru1 C3 91.6(3) . .
C2 Ru1 C3 92.0(4) . .
N11 Ru1 C4 98.6(3) . .
C2 Ru1 C4 169.0(3) . .
C3 Ru1 C4 91.8(3) . .
N11 Ru1 C1 95.1(3) . .
C2 Ru1 C1 87.9(4) . .
C3 Ru1 C1 173.3(3) . .
C4 Ru1 C1 87.0(4) . .
N11 Ru1 C5 173.9(3) . .
C2 Ru1 C5 84.1(3) . .
C3 Ru1 C5 84.3(3) . .
C4 Ru1 C5 86.0(3) . .
C1 Ru1 C5 89.1(3) . .
N11 Ru2 C9 94.2(3) . .
N11 Ru2 C7 97.1(3) . .
C9 Ru2 C7 168.6(3) . .
N11 Ru2 C8 91.1(3) . .
C9 Ru2 C8 90.2(4) . .
C7 Ru2 C8 91.6(4) . .
N11 Ru2 C6 94.6(3) . .
C9 Ru2 C6 89.5(4) . .
C7 Ru2 C6 87.5(4) . .
C8 Ru2 C6 174.3(3) . .
N11 Ru2 C10 176.0(3) . .
C9 Ru2 C10 83.3(4) . .
C7 Ru2 C10 85.6(4) . .
C8 Ru2 C10 85.9(3) . .
C6 Ru2 C10 88.4(3) . .
N12 Cu1 N15 166.7(3) . .
N12 Cu1 N14 89.7(3) . .
N15 Cu1 N14 90.8(3) . .
N12 Cu1 N13 89.5(3) . .
N15 Cu1 N13 87.1(3) . .
N14 Cu1 N13 167.5(3) . .
N12 Cu1 N1 95.9(3) . .
N15 Cu1 N1 97.3(3) . .
N14 Cu1 N1 93.2(3) . .
N13 Cu1 N1 99.3(3) . .
N16 Cu2 N16 180.0(5) 5_566 .
N16 Cu2 N17 93.6(3) 5_566 5_566
N16 Cu2 N17 86.4(3) . 5_566
N16 Cu2 N17 86.4(3) 5_566 .
N16 Cu2 N17 93.6(3) . .
N17 Cu2 N17 180.0(6) 5_566 .
N16 Cu2 N2 91.8(3) 5_566 5_566
N16 Cu2 N2 88.2(3) . 5_566
N17 Cu2 N2 93.2(3) 5_566 5_566
N17 Cu2 N2 86.8(3) . 5_566
N16 Cu2 N2 88.2(3) 5_566 .
N16 Cu2 N2 91.8(3) . .
N17 Cu2 N2 86.8(3) 5_566 .
N17 Cu2 N2 93.2(3) . .
N2 Cu2 N2 180.000(1) 5_566 .
N18 Cu3 N19 90.8(4) . .
N18 Cu3 N21 169.3(4) . .
N19 Cu3 N21 89.1(4) . .
N18 Cu3 N20 87.5(4) . .
N19 Cu3 N20 161.2(4) . .
N21 Cu3 N20 89.2(4) . .
N18 Cu3 N6 96.3(4) . .
N19 Cu3 N6 99.0(3) . .
N21 Cu3 N6 94.3(3) . .
N20 Cu3 N6 99.7(3) . .
C1 N1 Cu1 149.6(7) . .
C2 N2 Cu2 148.3(9) . .
C6 N6 Cu3 148.0(8) . .
Ru2 N11 Ru1 174.6(4) . .
C11 N12 Cu1 117.7(7) . .
C13 N13 Cu1 115.5(6) . .
C14 N14 Cu1 117.2(6) . .
C16 N15 Cu1 117.5(6) . .
C17 N16 Cu2 116.0(6) . .
C19 N17 Cu2 119.3(7) . .
C20 N18 Cu3 116.3(8) . .
C22 N19 Cu3 115.7(7) . .
C23 N20 Cu3 118.5(6) . .
C25 N21 Cu3 118.7(6) . .
N1 C1 Ru1 177.9(8) . .
N2 C2 Ru1 177.5(9) . .
N3 C3 Ru1 178.0(7) . .
N4 C4 Ru1 175.9(9) . .
N5 C5 Ru1 177.7(9) . .
N6 C6 Ru2 177.3(9) . .
N7 C7 Ru2 177.0(9) . .
N8 C8 Ru2 176.9(7) . .
N9 C9 Ru2 176.5(9) . .
N10 C10 Ru2 175.4(8) . .
N12 C11 C12 113.1(8) . .
C13 C12 C11 114.7(10) . .
C12 C13 N13 115.3(9) . .
C15 C14 N14 112.2(8) . .
C14 C15 C16 113.9(9) . .
N15 C16 C15 116.0(10) . .
C18 C17 N16 116.5(11) . .
C19 C18 C17 114.0(12) . .
C18 C19 N17 115.8(11) . .
N18 C20 C21 114.0(12) . .
C22 C21 C20 112.8(12) . .
N19 C22 C21 117.1(12) . .
N20 C23 C24 113.8(10) . .
C25 C24 C23 113.9(10) . .
N21 C25 C24 113.1(9) . .

loop_
_geom_bond_atom_site_label_1
_geom_bond_atom_site_label_2
_geom_bond_distance
_geom_bond_site_symmetry_2
Ru1 N11 1.778(6) .
Ru1 C2 2.034(11) .
Ru1 C3 2.059(10) .
Ru1 C4 2.062(12) .
Ru1 C1 2.072(10) .
Ru1 C5 2.145(9) .
Ru2 N11 1.758(6) .
Ru2 C9 2.022(12) .
Ru2 C7 2.028(11) .
Ru2 C8 2.039(10) .
Ru2 C6 2.056(10) .
Ru2 C10 2.118(9) .
Cu1 N12 2.043(8) .
Cu1 N15 2.050(7) .
Cu1 N14 2.054(7) .
Cu1 N13 2.060(7) .
Cu1 N1 2.291(8) .
Cu2 N16 2.063(7) 5_566
Cu2 N16 2.063(7) .
Cu2 N17 2.068(8) 5_566
Cu2 N17 2.068(8) .
Cu2 N2 2.419(10) 5_566
Cu2 N2 2.419(10) .
Cu3 N18 2.019(11) .
Cu3 N19 2.033(10) .
Cu3 N21 2.035(9) .
Cu3 N20 2.053(9) .
Cu3 N6 2.251(8) .
N1 C1 1.151(10) .
N2 C2 1.152(11) .
N3 C3 1.159(10) .
N4 C4 1.157(12) .
N5 C5 1.122(10) .
N6 C6 1.160(10) .
N7 C7 1.164(11) .
N8 C8 1.165(10) .
N9 C9 1.129(12) .
N10 C10 1.141(10) .
N12 C11 1.476(12) .
N13 C13 1.512(14) .
N14 C14 1.504(13) .
N15 C16 1.446(13) .
N16 C17 1.498(14) .
N17 C19 1.459(13) .
N18 C20 1.473(17) .
N19 C22 1.427(16) .
N20 C23 1.424(15) .
N21 C25 1.444(13) .
C11 C12 1.520(14) .
C12 C13 1.493(15) .
C14 C15 1.480(13) .
C15 C16 1.523(13) .
C17 C18 1.477(17) .
C18 C19 1.435(17) .
C20 C21 1.539(17) .
C21 C22 1.512(16) .
C23 C24 1.526(15) .
C24 C25 1.494(13) .
